data_1505372
loop_
_publ_author_name
'Chen, Yunfeng'
'She, Nengfang'
'Meng, Xianggao'
'Yin, Guodong'
'Wu, Anxin'
'Isaacs, Lyle'

_publ_section_title
;
 Chiral molecular clips control orthogonal crystalline organization.
;
_journal_issue 10
_journal_name_full 'Organic letters'
_journal_page_first 1899
_journal_page_last 1902
_journal_paper_doi 10.1021/ol0704340
_journal_volume 9
_journal_year 2007
_chemical_formula_moiety '2(C70 H66 Cu I2 N10 O16), C H4 O, 2(C H2 Cl2), 2(H2 O), O'
_chemical_formula_sum 'C143 H144 Cl4 Cu2 I4 N20 O36'
_chemical_formula_weight 3495.26
_chemical_name_systematic
; 
 ? 
;
_space_group_IT_number 15
_symmetry_cell_setting monoclinic
_symmetry_space_group_name_Hall '-C 2yc'
_symmetry_space_group_name_H-M 'C 1 2/c 1'
_atom_sites_solution_hydrogens geom
_atom_sites_solution_primary direct
_atom_sites_solution_secondary difmap
_audit_creation_method SHELXL-97
_cell_angle_alpha 90.00
_cell_angle_beta 94.868(2)
_cell_angle_gamma 90.00
_cell_formula_units_Z 4
_cell_length_a 32.003(3)
_cell_length_b 29.920(3)
_cell_length_c 15.6588(15)
_cell_measurement_reflns_used 5640
_cell_measurement_temperature 292(2)
_cell_measurement_theta_max 20.07
_cell_measurement_theta_min 2.34
_cell_volume 14940(3)
_computing_cell_refinement 'Bruker SMART'
_computing_data_collection 'Bruker SMART'
_computing_data_reduction 'Bruker SAINT'
_computing_molecular_graphics 'Bruker SHELXTL'
_computing_publication_material 'Bruker SHELXTL'
_computing_structure_refinement 'SHELXL-97 (Sheldrick, 1997)'
_computing_structure_solution 'SHELXS-97 (Sheldrick, 1990)'
_diffrn_ambient_temperature 292(2)
_diffrn_measured_fraction_theta_full 0.945
_diffrn_measured_fraction_theta_max 0.945
_diffrn_measurement_device_type 'CCD area detector'
_diffrn_measurement_method 'phi and omega scans'
_diffrn_radiation_monochromator graphite
_diffrn_radiation_source 'fine-focus sealed tube'
_diffrn_radiation_type MoK\a
_diffrn_radiation_wavelength 0.71073
_diffrn_reflns_av_R_equivalents 0.2800
_diffrn_reflns_av_sigmaI/netI 0.2215
_diffrn_reflns_limit_h_max 38
_diffrn_reflns_limit_h_min -38
_diffrn_reflns_limit_k_max 35
_diffrn_reflns_limit_k_min -35
_diffrn_reflns_limit_l_max 18
_diffrn_reflns_limit_l_min -18
_diffrn_reflns_number 55982
_diffrn_reflns_theta_full 25.00
_diffrn_reflns_theta_max 25.00
_diffrn_reflns_theta_min 2.33
_exptl_absorpt_coefficient_mu 1.266
_exptl_absorpt_correction_type none
_exptl_crystal_colour colorless
_exptl_crystal_density_diffrn 1.554
_exptl_crystal_density_method 'not measured'
_exptl_crystal_description block
_exptl_crystal_F_000 7072
_exptl_crystal_size_max 0.30
_exptl_crystal_size_mid 0.10
_exptl_crystal_size_min 0.02
_refine_diff_density_max 1.891
_refine_diff_density_min -1.151
_refine_diff_density_rms 0.142
_refine_ls_extinction_method none
_refine_ls_goodness_of_fit_ref 0.900
_refine_ls_hydrogen_treatment constr
_refine_ls_matrix_type full
_refine_ls_number_parameters 953
_refine_ls_number_reflns 12435
_refine_ls_number_restraints 511
_refine_ls_restrained_S_all 0.897
_refine_ls_R_factor_all 0.2061
_refine_ls_R_factor_gt 0.0967
_refine_ls_shift/su_max 0.000
_refine_ls_shift/su_mean 0.000
_refine_ls_structure_factor_coef Fsqd
_refine_ls_weighting_details 'calc w=1/[\s^2^(Fo^2^)+(0.1359P)^2^] where P=(Fo^2^+2Fc^2^)/3'
_refine_ls_weighting_scheme calc
_refine_ls_wR_factor_gt 0.2416
_refine_ls_wR_factor_ref 0.2842
_reflns_number_gt 4948
_reflns_number_total 12435
_reflns_threshold_expression I>2sigma(I)
_cod_data_source_file ol0704340si20070220_063540.cif
_cod_data_source_block compound6
_cod_depositor_comments
;
The following automatic conversions were performed:

'_symmetry_cell_setting' value 'Monoclinic' changed to 'monoclinic'
according to /home/saulius/struct/CIF-dictionaries/cif_core.dic
dictionary named 'cif_core.dic' version 2.4.1 from 2010-06-29.

Automatic conversion script
Id: cif_fix_values 1715 2011-07-08 13:25:40Z adriana 
;
_cod_original_cell_volume 14940(2)
_cod_original_sg_symbol_H-M C2/c
_cod_database_code 1505372

loop_
_symmetry_equiv_pos_as_xyz
'x, y, z'
'-x, y, -z+1/2'
'x+1/2, y+1/2, z'
'-x+1/2, y+1/2, -z+1/2'
'-x, -y, -z'
'x, -y, z-1/2'
'-x+1/2, -y+1/2, -z'
'x+1/2, -y+1/2, z-1/2'

loop_
_atom_site_label
_atom_site_type_symbol
_atom_site_fract_x
_atom_site_fract_y
_atom_site_fract_z
_atom_site_U_iso_or_equiv
_atom_site_adp_type
_atom_site_occupancy
_atom_site_symmetry_multiplicity
_atom_site_calc_flag
_atom_site_refinement_flags
Cu1 Cu 0.22350(3) 0.08500(3) 0.20234(7) 0.0278(3) Uani 1 1 d .
I2 I 0.15868(3) 0.06131(4) 0.24405(8) 0.0969(4) Uani 1 1 d .
I1 I 0.26534(3) 0.03780(4) 0.12608(7) 0.0887(4) Uani 1 1 d .
Cl2 Cl 0.22568(15) 0.33265(17) 0.2085(3) 0.1068(14) Uani 1 1 d .
O1 O 0.0314(2) 0.4531(2) -0.0614(4) 0.0473(18) Uani 1 1 d .
O2 O 0.1204(2) 0.3111(2) 0.0976(4) 0.0359(15) Uani 1 1 d .
O3 O 0.1565(3) 0.4992(3) 0.0459(7) 0.081(3) Uani 1 1 d .
O4 O 0.1922(2) 0.4466(2) 0.1234(5) 0.054(2) Uani 1 1 d .
O5 O 0.0953(4) 0.4884(3) 0.2171(6) 0.096(4) Uani 1 1 d .
O6 O 0.1275(2) 0.4265(2) 0.2622(4) 0.0508(19) Uani 1 1 d .
O7 O 0.0161(2) 0.2753(2) 0.1517(4) 0.0470(18) Uani 1 1 d .
O8 O -0.0650(2) 0.4287(3) 0.0263(5) 0.059(2) Uani 1 1 d .
O9 O 0.4734(2) 0.3816(2) 0.5545(4) 0.0491(18) Uani 1 1 d .
O10 O 0.3811(2) 0.2408(2) 0.4022(4) 0.0393(16) Uani 1 1 d .
O11 O 0.3103(3) 0.3858(2) 0.3925(6) 0.068(2) Uani 1 1 d .
O12 O 0.3614(3) 0.4309(3) 0.4455(6) 0.077(3) Uani 1 1 d .
O13 O 0.3701(4) 0.3593(4) 0.2379(6) 0.112(4) Uani 1 1 d .
O14 O 0.4133(3) 0.4125(3) 0.2756(5) 0.078(3) Uani 1 1 d .
O15 O 0.4890(2) 0.2044(2) 0.3592(5) 0.055(2) Uani 1 1 d .
O16 O 0.5675(2) 0.3615(3) 0.4688(6) 0.068(2) Uani 1 1 d .
C1 C 0.2019(4) 0.1801(3) 0.1544(7) 0.049(3) Uani 1 1 d U
H1 H 0.1992 0.1833 0.2127 0.059 Uiso 1 1 calc R
C2 C 0.1919(3) 0.2162(3) 0.1014(7) 0.046(3) Uani 1 1 d U
H2 H 0.1832 0.2430 0.1241 0.055 Uiso 1 1 calc R
C3 C 0.2185(4) 0.1384(4) 0.0388(7) 0.059(3) Uani 1 1 d U
H3 H 0.2287 0.1121 0.0169 0.071 Uiso 1 1 calc R
C4 C 0.2081(4) 0.1706(4) -0.0133(7) 0.061(3) Uani 1 1 d U
H4 H 0.2094 0.1663 -0.0718 0.073 Uiso 1 1 calc R
C5 C 0.1950(3) 0.2121(3) 0.0168(6) 0.033(2) Uani 1 1 d U
C6 C 0.1830(3) 0.2498(3) -0.0398(7) 0.039(2) Uani 1 1 d U
C7 C 0.1681(3) 0.2783(3) -0.0828(6) 0.033(2) Uani 1 1 d U
C8 C 0.1475(3) 0.3135(3) -0.1296(5) 0.029(2) Uani 1 1 d U
C9 C 0.1270(3) 0.3055(3) -0.2112(6) 0.036(2) Uani 1 1 d U
H9 H 0.1287 0.2772 -0.2352 0.043 Uiso 1 1 calc R
C10 C 0.1051(3) 0.3374(3) -0.2555(7) 0.044(3) Uani 1 1 d U
H10 H 0.0922 0.3316 -0.3098 0.053 Uiso 1 1 calc R
C11 C 0.1021(3) 0.3813(3) -0.2162(5) 0.036(2) Uani 1 1 d U
H11 H 0.0869 0.4037 -0.2459 0.043 Uiso 1 1 calc R
C12 C 0.1207(3) 0.3901(3) -0.1382(5) 0.028(2) Uani 1 1 d U
C13 C 0.1447(3) 0.3577(3) -0.0935(5) 0.0259(19) Uani 1 1 d U
C14 C 0.1679(2) 0.3670(3) -0.0081(5) 0.0216(18) Uani 1 1 d U
H14A H 0.1833 0.3403 0.0106 0.026 Uiso 1 1 calc R
H14B H 0.1883 0.3904 -0.0155 0.026 Uiso 1 1 calc R
C15 C 0.1162(3) 0.4366(3) -0.1014(5) 0.032(2) Uani 1 1 d U
H15A H 0.1434 0.4510 -0.0971 0.038 Uiso 1 1 calc R
H15B H 0.0976 0.4539 -0.1408 0.038 Uiso 1 1 calc R
C16 C 0.0588(3) 0.4443(3) -0.0070(6) 0.030(2) Uani 1 1 d U
C17 C 0.1169(3) 0.3515(3) 0.0981(5) 0.026(2) Uani 1 1 d U
C18 C 0.1244(3) 0.4262(3) 0.0591(5) 0.026(2) Uani 1 1 d U
C19 C 0.1611(3) 0.4610(3) 0.0802(7) 0.037(2) Uani 1 1 d U
C20 C 0.2263(4) 0.4773(4) 0.1452(10) 0.077(4) Uani 1 1 d U
H20A H 0.2301 0.4961 0.0961 0.092 Uiso 1 1 calc R
H20B H 0.2189 0.4965 0.1916 0.092 Uiso 1 1 calc R
C21 C 0.2646(5) 0.4556(6) 0.1704(13) 0.105(5) Uani 1 1 d U
H21A H 0.2590 0.4266 0.1932 0.157 Uiso 1 1 calc R
H21B H 0.2802 0.4730 0.2134 0.157 Uiso 1 1 calc R
H21C H 0.2806 0.4523 0.1216 0.157 Uiso 1 1 calc R
C22 C 0.0912(3) 0.4239(3) 0.1250(5) 0.0256(19) Uani 1 1 d U
C23 C 0.1025(3) 0.4495(4) 0.2099(7) 0.043(3) Uani 1 1 d U
C24 C 0.1438(4) 0.4517(4) 0.3398(7) 0.050(3) Uani 1 1 d U
H24A H 0.1212 0.4596 0.3745 0.060 Uiso 1 1 calc R
H24B H 0.1577 0.4789 0.3240 0.060 Uiso 1 1 calc R
C25 C 0.1742(5) 0.4208(5) 0.3876(9) 0.088(5) Uani 1 1 d U
H25A H 0.1657 0.3904 0.3765 0.133 Uiso 1 1 calc R
H25B H 0.1746 0.4267 0.4480 0.133 Uiso 1 1 calc R
H25C H 0.2017 0.4254 0.3691 0.133 Uiso 1 1 calc R
C26 C 0.0127(3) 0.4383(3) 0.1130(6) 0.033(2) Uani 1 1 d U
H26A H -0.0058 0.4597 0.0826 0.039 Uiso 1 1 calc R
H26B H 0.0145 0.4460 0.1734 0.039 Uiso 1 1 calc R
C27 C 0.0558(3) 0.3559(3) 0.1854(5) 0.033(2) Uani 1 1 d U
H27A H 0.0532 0.3728 0.2375 0.039 Uiso 1 1 calc R
H27B H 0.0637 0.3256 0.2015 0.039 Uiso 1 1 calc R
C28 C -0.0063(3) 0.3911(3) 0.1009(6) 0.028(2) Uani 1 1 d U
C29 C 0.0128(3) 0.3551(3) 0.1319(5) 0.030(2) Uani 1 1 d U
C30 C -0.0056(3) 0.3110(3) 0.1184(6) 0.040(2) Uani 1 1 d U
C31 C -0.0453(3) 0.3098(4) 0.0711(7) 0.050(3) Uani 1 1 d U
H31 H -0.0581 0.2823 0.0596 0.060 Uiso 1 1 calc R
C32 C -0.0649(3) 0.3473(4) 0.0425(7) 0.050(3) Uani 1 1 d U
H32 H -0.0916 0.3456 0.0142 0.060 Uiso 1 1 calc R
C33 C -0.0458(3) 0.3884(4) 0.0547(6) 0.044(3) Uani 1 1 d U
C34 C -0.0025(4) 0.2318(4) 0.1302(7) 0.053(3) Uani 1 1 d U
H34A H -0.0303 0.2306 0.1490 0.079 Uiso 1 1 calc R
H34B H 0.0144 0.2087 0.1583 0.079 Uiso 1 1 calc R
H34C H -0.0039 0.2275 0.0693 0.079 Uiso 1 1 calc R
C35 C -0.0801(5) 0.4326(5) -0.0604(9) 0.084(4) Uani 1 1 d U
H35A H -0.0592 0.4222 -0.0961 0.126 Uiso 1 1 calc R
H35B H -0.0865 0.4633 -0.0733 0.126 Uiso 1 1 calc R
H35C H -0.1051 0.4149 -0.0709 0.126 Uiso 1 1 calc R
C36 C 0.2892(3) 0.1355(4) 0.3043(8) 0.055(3) Uani 1 1 d U
H36 H 0.3005 0.1369 0.2515 0.066 Uiso 1 1 calc R
C37 C 0.2414(3) 0.1051(3) 0.3874(6) 0.037(2) Uani 1 1 d U
H37 H 0.2192 0.0856 0.3931 0.044 Uiso 1 1 calc R
C38 C 0.3079(4) 0.1599(4) 0.3736(7) 0.053(3) Uani 1 1 d U
H38 H 0.3305 0.1787 0.3663 0.064 Uiso 1 1 calc R
C39 C 0.2590(3) 0.1282(3) 0.4593(6) 0.037(2) Uani 1 1 d U
H39 H 0.2478 0.1248 0.5118 0.045 Uiso 1 1 calc R
C40 C 0.2925(3) 0.1558(3) 0.4525(6) 0.033(2) Uani 1 1 d U
C41 C 0.3104(3) 0.1839(3) 0.5213(6) 0.036(2) Uani 1 1 d U
C42 C 0.3269(3) 0.2091(3) 0.5695(6) 0.037(2) Uani 1 1 d U
C43 C 0.3486(3) 0.2441(3) 0.6209(5) 0.0272(14) Uani 1 1 d U
C44 C 0.3668(3) 0.2341(3) 0.7057(6) 0.041(2) Uani 1 1 d U
H44 H 0.3626 0.2061 0.7291 0.049 Uiso 1 1 calc R
C45 C 0.3897(3) 0.2644(3) 0.7517(6) 0.042(2) Uani 1 1 d U
H45 H 0.4014 0.2579 0.8067 0.051 Uiso 1 1 calc R
C46 C 0.3956(3) 0.3053(3) 0.7155(6) 0.036(2) Uani 1 1 d U
H46 H 0.4112 0.3266 0.7473 0.043 Uiso 1 1 calc R
C47 C 0.3794(3) 0.3162(3) 0.6345(6) 0.0325(15) Uani 1 1 d U
C48 C 0.3550(3) 0.2853(3) 0.5857(5) 0.0268(14) Uani 1 1 d U
C49 C 0.3322(3) 0.2967(3) 0.5001(5) 0.027(2) Uani 1 1 d U
H49A H 0.3163 0.2707 0.4795 0.032 Uiso 1 1 calc R
H49B H 0.3124 0.3204 0.5086 0.032 Uiso 1 1 calc R
C50 C 0.3884(3) 0.3631(3) 0.5989(6) 0.0326(15) Uani 1 1 d U
H50A H 0.3628 0.3806 0.5959 0.039 Uiso 1 1 calc R
H50B H 0.4089 0.3781 0.6383 0.039 Uiso 1 1 calc R
C51 C 0.4453(3) 0.3727(3) 0.5019(6) 0.031(2) Uani 1 1 d U
C52 C 0.3851(3) 0.2820(3) 0.3980(5) 0.030(2) Uani 1 1 d U
C53 C 0.3778(3) 0.3554(3) 0.4379(5) 0.0243(19) Uani 1 1 d U
C54 C 0.3464(3) 0.3915(3) 0.4212(6) 0.032(2) Uani 1 1 d U
C55 C 0.3320(5) 0.4689(4) 0.4290(10) 0.076(4) Uani 1 1 d U
H55A H 0.3034 0.4595 0.4347 0.091 Uiso 1 1 calc R
H55B H 0.3338 0.4806 0.3717 0.091 Uiso 1 1 calc R
C56 C 0.3452(6) 0.5034(6) 0.4945(12) 0.114(6) Uani 1 1 d U
H56A H 0.3496 0.4896 0.5498 0.171 Uiso 1 1 calc R
H56B H 0.3237 0.5257 0.4957 0.171 Uiso 1 1 calc R
H56C H 0.3708 0.5172 0.4801 0.171 Uiso 1 1 calc R
C57 C 0.4118(3) 0.3522(3) 0.3719(5) 0.033(2) Uani 1 1 d U
C58 C 0.3964(3) 0.3751(4) 0.2837(6) 0.040(2) Uani 1 1 d U
C59 C 0.3978(5) 0.4371(5) 0.1959(9) 0.086(4) Uani 1 1 d U
H59A H 0.3694 0.4480 0.1994 0.103 Uiso 1 1 calc R
H59B H 0.3986 0.4184 0.1455 0.103 Uiso 1 1 calc R
C60 C 0.4304(6) 0.4771(6) 0.1952(13) 0.111(6) Uani 1 1 d U
H60A H 0.4372 0.4875 0.2527 0.167 Uiso 1 1 calc R
H60B H 0.4182 0.5011 0.1607 0.167 Uiso 1 1 calc R
H60C H 0.4554 0.4669 0.1716 0.167 Uiso 1 1 calc R
C61 C 0.4891(3) 0.3684(3) 0.3798(7) 0.040(2) Uani 1 1 d U
H61A H 0.5073 0.3916 0.4052 0.048 Uiso 1 1 calc R
H61B H 0.4856 0.3735 0.3185 0.048 Uiso 1 1 calc R
C62 C 0.4480(3) 0.2841(3) 0.3155(6) 0.039(2) Uani 1 1 d U
H62A H 0.4509 0.3005 0.2628 0.047 Uiso 1 1 calc R
H62B H 0.4402 0.2537 0.3001 0.047 Uiso 1 1 calc R
C63 C 0.5103(3) 0.3223(4) 0.3970(6) 0.042(2) Uani 1 1 d U
C64 C 0.4916(3) 0.2837(3) 0.3707(6) 0.038(2) Uani 1 1 d U
C65 C 0.5106(3) 0.2433(4) 0.3887(7) 0.045(3) Uani 1 1 d U
C66 C 0.5499(4) 0.2436(4) 0.4401(8) 0.060(3) Uani 1 1 d U
H66 H 0.5623 0.2166 0.4571 0.072 Uiso 1 1 calc R
C67 C 0.5682(4) 0.2798(5) 0.4632(8) 0.060(3) Uani 1 1 d U
H67 H 0.5940 0.2787 0.4953 0.072 Uiso 1 1 calc R
C68 C 0.5499(3) 0.3222(4) 0.4407(8) 0.054(3) Uani 1 1 d U
C69 C 0.5081(4) 0.1624(4) 0.3769(8) 0.058(3) Uani 1 1 d U
H69A H 0.5359 0.1625 0.3580 0.087 Uiso 1 1 calc R
H69B H 0.4917 0.1394 0.3471 0.087 Uiso 1 1 calc R
H69C H 0.5096 0.1568 0.4374 0.087 Uiso 1 1 calc R
C70 C 0.5914(6) 0.3632(6) 0.5464(12) 0.114(6) Uani 1 1 d U
H70A H 0.6015 0.3931 0.5566 0.171 Uiso 1 1 calc R
H70B H 0.6148 0.3431 0.5450 0.171 Uiso 1 1 calc R
H70C H 0.5746 0.3544 0.5915 0.171 Uiso 1 1 calc R
N1 N 0.2557(2) 0.1104(2) 0.3126(5) 0.0337(18) Uani 1 1 d U
N2 N 0.3595(2) 0.3111(2) 0.4318(4) 0.0289(17) Uani 1 1 d U
N3 N 0.4038(2) 0.3618(2) 0.5156(4) 0.0316(17) Uani 1 1 d U
N4 N 0.4148(2) 0.3042(2) 0.3596(5) 0.0293(17) Uani 1 1 d U
N5 N 0.4480(2) 0.3717(2) 0.4146(4) 0.0312(18) Uani 1 1 d U
N6 N 0.2150(2) 0.1413(3) 0.1266(5) 0.0379(19) Uani 1 1 d U
N7 N 0.1001(2) 0.4372(2) -0.0186(5) 0.0284(17) Uani 1 1 d U
N8 N 0.1418(2) 0.3806(2) 0.0596(4) 0.0232(16) Uani 1 1 d U
N9 N 0.0884(2) 0.3756(2) 0.1389(4) 0.0275(17) Uani 1 1 d U
N10 N 0.0551(2) 0.4417(2) 0.0813(5) 0.0315(18) Uani 1 1 d U
Cl1 Cl 0.2655(2) 0.25615(19) 0.2987(5) 0.164(3) Uani 1 1 d .
C71 C 0.2671(6) 0.3143(6) 0.2722(14) 0.120(6) Uani 1 1 d U
H71A H 0.2690 0.3315 0.3249 0.144 Uiso 1 1 calc R
H71B H 0.2924 0.3200 0.2439 0.144 Uiso 1 1 calc R
O17 O 0.4652(6) 0.4903(6) 0.4415(11) 0.185(7) Uani 1 1 d .
H17A H 0.4622 0.5175 0.4414 0.278 Uiso 1 1 d R
H17B H 0.4754 0.4815 0.4882 0.278 Uiso 1 1 d R
O18 O 0.5000 0.0636(7) 0.2500 0.157(8) Uani 1 2 d S
C72 C 0.5000 0.3744(11) 0.7500 0.24(2) Uani 1 2 d SDU
H72A H 0.5121 0.3637 0.6998 0.366 Uiso 0.50 1 d PR
H72B H 0.4717 0.3637 0.7499 0.366 Uiso 0.50 1 d PR
H72C H 0.5162 0.3637 0.8003 0.366 Uiso 0.50 1 d PR
O19 O 0.5000 0.4193(10) 0.7500 0.210(12) Uani 1 2 d SDU
H19 H 0.4797 0.4284 0.7195 0.315 Uiso 0.50 1 calc PR

loop_
_atom_site_aniso_label
_atom_site_aniso_U_11
_atom_site_aniso_U_22
_atom_site_aniso_U_33
_atom_site_aniso_U_23
_atom_site_aniso_U_13
_atom_site_aniso_U_12
Cu1 0.0341(6) 0.0307(6) 0.0186(6) 0.0009(5) 0.0027(4) 0.0005(5)
I2 0.0866(7) 0.1140(9) 0.0918(8) -0.0183(6) 0.0177(6) -0.0145(6)
I1 0.0893(7) 0.0911(7) 0.0873(8) 0.0039(6) 0.0175(6) 0.0153(5)
Cl2 0.108(3) 0.128(4) 0.084(3) 0.012(3) 0.005(2) -0.002(3)
O1 0.050(4) 0.057(4) 0.034(4) 0.006(3) -0.006(4) 0.010(3)
O2 0.053(4) 0.027(4) 0.028(4) 0.007(3) 0.004(3) 0.003(3)
O3 0.071(6) 0.051(5) 0.119(8) 0.021(5) -0.004(5) -0.025(4)
O4 0.045(4) 0.052(4) 0.060(5) 0.001(4) -0.029(4) -0.011(4)
O5 0.149(9) 0.060(6) 0.067(6) -0.044(5) -0.052(6) 0.050(6)
O6 0.079(5) 0.049(4) 0.021(4) -0.015(3) -0.016(4) 0.010(4)
O7 0.051(4) 0.042(4) 0.048(4) 0.017(3) 0.001(3) -0.011(3)
O8 0.052(5) 0.084(6) 0.041(4) -0.008(4) -0.004(4) 0.017(4)
O9 0.055(4) 0.069(5) 0.023(4) -0.004(3) -0.001(3) -0.005(4)
O10 0.053(4) 0.047(4) 0.019(3) -0.008(3) 0.010(3) -0.004(3)
O11 0.062(5) 0.049(5) 0.088(7) 0.005(4) -0.014(5) 0.007(4)
O12 0.070(6) 0.047(5) 0.107(7) 0.003(5) -0.037(5) 0.027(4)
O13 0.114(8) 0.156(10) 0.059(6) 0.055(7) -0.031(6) -0.063(8)
O14 0.100(7) 0.074(6) 0.057(5) 0.041(5) -0.024(5) -0.011(5)
O15 0.055(5) 0.053(5) 0.059(5) -0.008(4) 0.017(4) 0.015(4)
O16 0.047(5) 0.071(6) 0.085(7) 0.011(5) -0.010(4) -0.015(4)
C1 0.069(6) 0.040(5) 0.036(5) -0.014(4) -0.004(5) 0.010(5)
C2 0.060(6) 0.033(5) 0.043(6) -0.007(4) -0.004(5) 0.012(4)
C3 0.087(7) 0.049(6) 0.044(6) -0.001(5) 0.016(5) 0.012(5)
C4 0.090(7) 0.058(6) 0.036(6) 0.013(5) 0.015(5) 0.026(5)
C5 0.037(5) 0.040(5) 0.024(5) 0.004(4) 0.010(4) 0.005(4)
C6 0.042(5) 0.037(5) 0.038(5) 0.001(4) -0.001(4) 0.007(4)
C7 0.035(5) 0.029(5) 0.034(5) -0.009(4) 0.004(4) -0.003(4)
C8 0.040(5) 0.035(5) 0.013(4) -0.001(4) 0.007(4) 0.001(4)
C9 0.042(5) 0.037(5) 0.030(5) -0.010(4) 0.009(4) -0.003(4)
C10 0.048(5) 0.053(6) 0.032(5) -0.010(5) 0.004(4) 0.003(5)
C11 0.046(5) 0.046(5) 0.016(4) 0.007(4) 0.004(4) 0.006(4)
C12 0.038(5) 0.032(4) 0.015(4) 0.014(4) 0.011(4) -0.001(4)
C13 0.033(4) 0.025(4) 0.022(4) -0.001(3) 0.016(4) -0.006(3)
C14 0.026(4) 0.016(4) 0.023(4) 0.003(3) 0.000(3) 0.002(3)
C15 0.047(5) 0.035(5) 0.015(4) 0.005(4) 0.014(4) 0.007(4)
C16 0.040(5) 0.025(4) 0.026(5) 0.000(4) -0.002(4) 0.002(4)
C17 0.030(4) 0.035(5) 0.014(4) 0.004(4) -0.002(4) -0.002(4)
C18 0.027(4) 0.028(4) 0.023(4) -0.003(3) 0.001(4) -0.001(3)
C19 0.038(5) 0.029(5) 0.045(5) -0.006(4) 0.014(5) -0.004(4)
C20 0.075(7) 0.067(7) 0.084(8) -0.006(6) -0.018(6) -0.027(6)
C21 0.072(9) 0.092(10) 0.146(13) -0.033(9) -0.022(9) -0.027(8)
C22 0.024(4) 0.034(5) 0.018(4) -0.001(3) -0.005(3) -0.001(3)
C23 0.047(5) 0.050(6) 0.033(5) -0.009(5) 0.004(4) 0.011(5)
C24 0.062(6) 0.046(5) 0.038(5) -0.001(4) -0.014(5) -0.005(5)
C25 0.123(11) 0.069(8) 0.064(8) -0.003(7) -0.042(8) 0.006(8)
C26 0.022(4) 0.042(5) 0.035(5) -0.003(4) 0.002(4) 0.006(4)
C27 0.040(5) 0.046(5) 0.012(4) 0.005(4) 0.005(4) -0.010(4)
C28 0.018(4) 0.044(5) 0.024(4) -0.002(4) 0.008(4) 0.007(4)
C29 0.028(4) 0.051(5) 0.011(4) -0.006(4) 0.009(4) -0.003(4)
C30 0.031(5) 0.055(6) 0.034(5) -0.011(4) 0.007(4) -0.015(4)
C31 0.046(5) 0.060(6) 0.046(6) -0.012(5) 0.008(5) -0.013(5)
C32 0.034(5) 0.061(6) 0.054(6) 0.001(5) -0.002(5) 0.000(5)
C33 0.038(5) 0.057(6) 0.036(5) -0.008(5) 0.000(4) 0.001(5)
C34 0.058(7) 0.054(6) 0.048(7) 0.009(5) 0.011(5) -0.014(5)
C35 0.088(9) 0.099(10) 0.058(8) 0.021(7) -0.025(7) 0.025(8)
C36 0.054(6) 0.066(6) 0.047(6) 0.002(5) 0.013(5) -0.008(5)
C37 0.037(5) 0.048(5) 0.026(5) 0.005(4) 0.010(4) -0.001(4)
C38 0.058(6) 0.060(6) 0.041(6) 0.003(5) 0.000(5) -0.010(5)
C39 0.041(5) 0.052(5) 0.017(4) 0.006(4) 0.000(4) 0.006(4)
C40 0.045(5) 0.034(5) 0.020(4) 0.006(4) 0.007(4) 0.002(4)
C41 0.043(5) 0.039(5) 0.023(5) 0.010(4) -0.005(4) -0.006(4)
C42 0.043(5) 0.041(5) 0.028(5) 0.011(4) 0.009(4) 0.005(4)
C43 0.030(3) 0.036(3) 0.016(3) 0.002(3) 0.008(3) 0.004(3)
C44 0.054(5) 0.047(5) 0.023(5) 0.014(4) 0.013(4) 0.001(5)
C45 0.046(5) 0.054(6) 0.028(5) 0.002(4) 0.006(4) -0.013(5)
C46 0.045(5) 0.039(5) 0.023(5) -0.003(4) 0.003(4) 0.000(4)
C47 0.043(3) 0.036(3) 0.020(3) -0.002(3) 0.010(3) 0.006(3)
C48 0.030(3) 0.036(3) 0.016(3) 0.002(3) 0.008(3) 0.005(3)
C49 0.031(4) 0.037(5) 0.014(4) 0.002(3) 0.009(4) 0.006(4)
C50 0.043(3) 0.036(3) 0.020(3) -0.002(3) 0.010(3) 0.005(3)
C51 0.039(5) 0.035(5) 0.021(5) -0.002(4) 0.002(4) -0.003(4)
C52 0.037(5) 0.035(5) 0.016(4) 0.003(4) -0.004(4) 0.004(4)
C53 0.025(4) 0.036(5) 0.011(4) 0.001(3) 0.002(3) -0.003(4)
C54 0.034(5) 0.039(5) 0.024(5) 0.013(4) 0.004(4) 0.000(4)
C55 0.085(7) 0.060(6) 0.081(7) -0.007(6) -0.001(6) 0.029(6)
C56 0.136(13) 0.110(11) 0.090(11) -0.022(9) -0.021(10) 0.037(10)
C57 0.039(5) 0.048(5) 0.013(4) 0.002(4) 0.003(4) 0.002(4)
C58 0.041(5) 0.058(6) 0.022(5) 0.009(4) 0.005(4) -0.003(5)
C59 0.102(8) 0.085(7) 0.068(7) 0.037(6) -0.011(6) 0.011(6)
C60 0.116(11) 0.104(11) 0.116(12) 0.049(10) 0.013(10) 0.000(9)
C61 0.040(5) 0.046(5) 0.036(5) 0.008(4) 0.015(4) -0.007(4)
C62 0.048(5) 0.046(5) 0.025(5) -0.008(4) 0.009(4) 0.013(4)
C63 0.040(5) 0.060(6) 0.025(5) 0.006(4) 0.007(4) 0.006(4)
C64 0.037(5) 0.048(5) 0.031(5) 0.004(4) 0.007(4) 0.006(4)
C65 0.033(5) 0.065(6) 0.039(5) 0.000(5) 0.013(4) 0.010(5)
C66 0.056(6) 0.069(7) 0.057(6) 0.002(5) 0.013(5) 0.015(5)
C67 0.041(5) 0.083(7) 0.058(6) -0.005(6) 0.008(5) 0.013(5)
C68 0.035(5) 0.071(7) 0.056(6) 0.018(5) 0.014(5) -0.003(5)
C69 0.063(7) 0.050(6) 0.065(8) 0.005(6) 0.029(6) 0.021(5)
C70 0.115(11) 0.112(11) 0.105(12) 0.004(9) -0.043(10) -0.007(9)
N1 0.032(4) 0.035(4) 0.033(4) 0.005(3) -0.004(3) -0.004(3)
N2 0.034(4) 0.034(4) 0.020(4) 0.004(3) 0.006(3) 0.004(3)
N3 0.042(4) 0.038(4) 0.018(4) 0.001(3) 0.015(3) -0.003(3)
N4 0.034(4) 0.028(4) 0.027(4) 0.000(3) 0.008(3) 0.010(3)
N5 0.032(4) 0.049(4) 0.015(4) -0.002(3) 0.013(3) 0.005(3)
N6 0.043(4) 0.041(4) 0.029(4) 0.003(3) 0.001(3) 0.011(3)
N7 0.033(4) 0.024(3) 0.028(4) 0.006(3) 0.001(3) 0.002(3)
N8 0.030(4) 0.019(3) 0.021(4) 0.002(3) -0.001(3) 0.005(3)
N9 0.032(4) 0.027(4) 0.024(4) 0.002(3) 0.001(3) -0.005(3)
N10 0.040(4) 0.030(4) 0.026(4) -0.001(3) 0.011(3) 0.005(3)
Cl1 0.184(6) 0.114(4) 0.181(6) -0.030(4) -0.071(5) 0.040(4)
C71 0.121(9) 0.116(9) 0.120(10) 0.004(8) -0.018(8) -0.015(8)
O17 0.25(2) 0.154(13) 0.145(14) -0.017(11) 0.004(13) -0.080(14)
O18 0.20(2) 0.139(16) 0.137(17) 0.000 0.039(16) 0.000
C72 0.24(3) 0.26(3) 0.22(3) 0.000 -0.014(19) 0.000
O19 0.26(2) 0.171(17) 0.203(18) 0.000 0.018(16) 0.000

loop_
_atom_type_symbol
_atom_type_description
_atom_type_scat_dispersion_real
_atom_type_scat_dispersion_imag
_atom_type_scat_source
C C 0.0033 0.0016 'International Tables Vol C Tables 4.2.6.8 and 6.1.1.4'
H H 0.0000 0.0000 'International Tables Vol C Tables 4.2.6.8 and 6.1.1.4'
N N 0.0061 0.0033 'International Tables Vol C Tables 4.2.6.8 and 6.1.1.4'
O O 0.0106 0.0060 'International Tables Vol C Tables 4.2.6.8 and 6.1.1.4'
Cl Cl 0.1484 0.1585 'International Tables Vol C Tables 4.2.6.8 and 6.1.1.4'
I I -0.4742 1.8119 'International Tables Vol C Tables 4.2.6.8 and 6.1.1.4'
Cu Cu 0.3201 1.2651 'International Tables Vol C Tables 4.2.6.8 and 6.1.1.4'

loop_
_geom_angle_atom_site_label_1
_geom_angle_atom_site_label_2
_geom_angle_atom_site_label_3
_geom_angle
N6 Cu1 N1 102.2(3)
N6 Cu1 I2 109.3(2)
N1 Cu1 I2 105.5(2)
N6 Cu1 I1 104.6(2)
N1 Cu1 I1 112.3(2)
I2 Cu1 I1 121.27(6)
C19 O4 C20 117.8(9)
C23 O6 C24 113.8(8)
C30 O7 C34 115.5(7)
C35 O8 C33 118.9(9)
C54 O12 C55 115.2(9)
C58 O14 C59 114.0(10)
C65 O15 C69 118.6(9)
C68 O16 C70 119.9(11)
N6 C1 C2 123.5(10)
N6 C1 H1 118.3
C2 C1 H1 118.3
C5 C2 C1 119.4(9)
C5 C2 H2 120.3
C1 C2 H2 120.3
C4 C3 N6 122.8(11)
C4 C3 H3 118.6
N6 C3 H3 118.6
C3 C4 C5 121.1(11)
C3 C4 H4 119.4
C5 C4 H4 119.4
C2 C5 C4 117.3(9)
C2 C5 C6 119.5(8)
C4 C5 C6 123.2(9)
C7 C6 C5 171.0(10)
C6 C7 C8 175.2(11)
C9 C8 C7 120.5(8)
C9 C8 C13 118.1(8)
C7 C8 C13 121.4(8)
C10 C9 C8 122.2(9)
C10 C9 H9 118.9
C8 C9 H9 118.9
C9 C10 C11 118.2(9)
C9 C10 H10 120.9
C11 C10 H10 120.9
C12 C11 C10 121.4(9)
C12 C11 H11 119.3
C10 C11 H11 119.3
C11 C12 C13 120.5(8)
C11 C12 C15 118.4(8)
C13 C12 C15 121.0(8)
C12 C13 C8 119.5(8)
C12 C13 C14 122.0(7)
C8 C13 C14 118.5(7)
N8 C14 C13 115.4(7)
N8 C14 H14A 108.4
C13 C14 H14A 108.4
N8 C14 H14B 108.4
C13 C14 H14B 108.4
H14A C14 H14B 107.5
N7 C15 C12 114.1(7)
N7 C15 H15A 108.7
C12 C15 H15A 108.7
N7 C15 H15B 108.7
C12 C15 H15B 108.7
H15A C15 H15B 107.6
O1 C16 N7 126.6(9)
O1 C16 N10 126.6(9)
N7 C16 N10 106.7(7)
O2 C17 N8 125.2(8)
O2 C17 N9 126.6(8)
N8 C17 N9 108.2(7)
N7 C18 N8 113.5(7)
N7 C18 C22 102.9(6)
N8 C18 C22 103.8(6)
N7 C18 C19 111.5(7)
N8 C18 C19 109.5(7)
C22 C18 C19 115.4(7)
O4 C19 O3 127.3(9)
O4 C19 C18 115.7(8)
O3 C19 C18 116.8(9)
C21 C20 O4 113.2(11)
C21 C20 H20A 108.9
O4 C20 H20A 108.9
C21 C20 H20B 108.9
O4 C20 H20B 108.9
H20A C20 H20B 107.8
C20 C21 H21A 109.5
C20 C21 H21B 109.5
H21A C21 H21B 109.5
C20 C21 H21C 109.5
H21A C21 H21C 109.5
H21B C21 H21C 109.5
N10 C22 N9 113.0(7)
N10 C22 C18 104.1(7)
N9 C22 C18 101.2(6)
N10 C22 C23 111.0(7)
N9 C22 C23 111.8(7)
C18 C22 C23 115.3(7)
O5 C23 O6 124.9(9)
O5 C23 C22 121.8(9)
O6 C23 C22 111.7(8)
O6 C24 C25 105.2(9)
O6 C24 H24A 110.7
C25 C24 H24A 110.7
O6 C24 H24B 110.7
C25 C24 H24B 110.7
H24A C24 H24B 108.8
C24 C25 H25A 109.5
C24 C25 H25B 109.5
H25A C25 H25B 109.5
C24 C25 H25C 109.5
H25A C25 H25C 109.5
H25B C25 H25C 109.5
N10 C26 C28 112.5(7)
N10 C26 H26A 109.1
C28 C26 H26A 109.1
N10 C26 H26B 109.1
C28 C26 H26B 109.1
H26A C26 H26B 107.8
N9 C27 C29 112.3(7)
N9 C27 H27A 109.1
C29 C27 H27A 109.1
N9 C27 H27B 109.1
C29 C27 H27B 109.1
H27A C27 H27B 107.9
C29 C28 C33 121.0(9)
C29 C28 C26 122.7(8)
C33 C28 C26 116.3(8)
C28 C29 C30 121.5(8)
C28 C29 C27 123.5(8)
C30 C29 C27 114.9(8)
O7 C30 C31 126.1(9)
O7 C30 C29 118.3(8)
C31 C30 C29 115.7(9)
C32 C31 C30 121.7(10)
C32 C31 H31 119.2
C30 C31 H31 119.2
C31 C32 C33 120.7(10)
C31 C32 H32 119.7
C33 C32 H32 119.7
C32 C33 C28 119.4(9)
C32 C33 O8 122.8(9)
C28 C33 O8 117.7(9)
O7 C34 H34A 109.5
O7 C34 H34B 109.5
H34A C34 H34B 109.5
O7 C34 H34C 109.5
H34A C34 H34C 109.5
H34B C34 H34C 109.5
O8 C35 H35A 109.5
O8 C35 H35B 109.5
H35A C35 H35B 109.5
O8 C35 H35C 109.5
H35A C35 H35C 109.5
H35B C35 H35C 109.5
N1 C36 C38 121.0(11)
N1 C36 H36 119.5
C38 C36 H36 119.5
N1 C37 C39 121.2(9)
N1 C37 H37 119.4
C39 C37 H37 119.4
C40 C38 C36 119.3(10)
C40 C38 H38 120.4
C36 C38 H38 120.4
C40 C39 C37 120.0(9)
C40 C39 H39 120.0
C37 C39 H39 120.0
C39 C40 C38 117.9(9)
C39 C40 C41 123.8(9)
C38 C40 C41 118.0(9)
C42 C41 C40 172.3(10)
C41 C42 C43 173.0(10)
C48 C43 C44 119.7(8)
C48 C43 C42 120.2(8)
C44 C43 C42 119.9(8)
C45 C44 C43 121.2(9)
C45 C44 H44 119.4
C43 C44 H44 119.4
C44 C45 C46 118.2(9)
C44 C45 H45 120.9
C46 C45 H45 120.9
C47 C46 C45 122.9(9)
C47 C46 H46 118.5
C45 C46 H46 118.5
C46 C47 C48 119.9(8)
C46 C47 C50 119.0(8)
C48 C47 C50 121.1(8)
C43 C48 C47 118.1(8)
C43 C48 C49 118.8(8)
C47 C48 C49 122.8(8)
N2 C49 C48 115.6(7)
N2 C49 H49A 108.4
C48 C49 H49A 108.4
N2 C49 H49B 108.4
C48 C49 H49B 108.4
H49A C49 H49B 107.4
N3 C50 C47 113.0(7)
N3 C50 H50A 109.0
C47 C50 H50A 109.0
N3 C50 H50B 109.0
C47 C50 H50B 109.0
H50A C50 H50B 107.8
O9 C51 N5 125.5(9)
O9 C51 N3 127.8(9)
N5 C51 N3 106.7(7)
O10 C52 N2 123.8(9)
O10 C52 N4 126.4(8)
N2 C52 N4 109.7(8)
N3 C53 N2 112.4(7)
N3 C53 C54 112.9(7)
N2 C53 C54 113.0(7)
N3 C53 C57 100.5(6)
N2 C53 C57 101.6(7)
C54 C53 C57 115.2(7)
O11 C54 O12 123.0(9)
O11 C54 C53 124.8(9)
O12 C54 C53 112.1(8)
O12 C55 C56 105.9(11)
O12 C55 H55A 110.6
C56 C55 H55A 110.6
O12 C55 H55B 110.6
C56 C55 H55B 110.6
H55A C55 H55B 108.7
C55 C56 H56A 109.5
C55 C56 H56B 109.5
H56A C56 H56B 109.5
C55 C56 H56C 109.5
H56A C56 H56C 109.5
H56B C56 H56C 109.5
N5 C57 N4 114.2(7)
N5 C57 C53 104.5(7)
N4 C57 C53 101.8(7)
N5 C57 C58 114.7(8)
N4 C57 C58 109.3(7)
C53 C57 C58 111.5(7)
O13 C58 O14 126.7(10)
O13 C58 C57 121.4(10)
O14 C58 C57 111.6(9)
O14 C59 C60 101.8(11)
O14 C59 H59A 111.4
C60 C59 H59A 111.4
O14 C59 H59B 111.4
C60 C59 H59B 111.4
H59A C59 H59B 109.3
C59 C60 H60A 109.5
C59 C60 H60B 109.5
H60A C60 H60B 109.5
C59 C60 H60C 109.5
H60A C60 H60C 109.5
H60B C60 H60C 109.5
N5 C61 C63 112.9(7)
N5 C61 H61A 109.0
C63 C61 H61A 109.0
N5 C61 H61B 109.0
C63 C61 H61B 109.0
H61A C61 H61B 107.8
N4 C62 C64 113.1(7)
N4 C62 H62A 109.0
C64 C62 H62A 109.0
N4 C62 H62B 109.0
C64 C62 H62B 109.0
H62A C62 H62B 107.8
C64 C63 C68 120.8(10)
C64 C63 C61 122.1(9)
C68 C63 C61 117.1(10)
C63 C64 C65 120.9(9)
C63 C64 C62 120.7(9)
C65 C64 C62 118.3(9)
C64 C65 O15 117.6(9)
C64 C65 C66 117.4(10)
O15 C65 C66 124.9(10)
C67 C66 C65 121.8(12)
C67 C66 H66 119.1
C65 C66 H66 119.1
C66 C67 C68 121.3(11)
C66 C67 H67 119.4
C68 C67 H67 119.4
O16 C68 C63 119.5(10)
O16 C68 C67 122.7(10)
C63 C68 C67 117.4(11)
O15 C69 H69A 109.5
O15 C69 H69B 109.5
H69A C69 H69B 109.5
O15 C69 H69C 109.5
H69A C69 H69C 109.5
H69B C69 H69C 109.5
O16 C70 H70A 109.5
O16 C70 H70B 109.5
H70A C70 H70B 109.5
O16 C70 H70C 109.5
H70A C70 H70C 109.5
H70B C70 H70C 109.5
C37 N1 C36 120.3(9)
C37 N1 Cu1 121.2(6)
C36 N1 Cu1 118.3(7)
C52 N2 C53 111.4(7)
C52 N2 C49 120.5(7)
C53 N2 C49 118.2(7)
C51 N3 C53 113.1(7)
C51 N3 C50 122.4(7)
C53 N3 C50 124.0(7)
C52 N4 C62 125.9(8)
C52 N4 C57 111.8(7)
C62 N4 C57 122.2(7)
C51 N5 C57 111.2(7)
C51 N5 C61 120.2(7)
C57 N5 C61 121.3(7)
C1 N6 C3 115.8(9)
C1 N6 Cu1 123.9(7)
C3 N6 Cu1 119.9(7)
C16 N7 C18 112.7(7)
C16 N7 C15 123.2(7)
C18 N7 C15 123.8(7)
C17 N8 C14 122.5(7)
C17 N8 C18 111.0(7)
C14 N8 C18 119.6(6)
C17 N9 C27 124.1(7)
C17 N9 C22 113.7(7)
C27 N9 C22 122.0(7)
C22 N10 C16 111.7(7)
C22 N10 C26 123.4(7)
C16 N10 C26 119.3(7)
Cl2 C71 Cl1 114.6(11)
Cl2 C71 H71A 108.6
Cl1 C71 H71A 108.6
Cl2 C71 H71B 108.6
Cl1 C71 H71B 108.6
H71A C71 H71B 107.6
H17A O17 H17B 110.9
O19 C72 H72A 109.5
O19 C72 H72B 109.5
H72A C72 H72B 109.5
O19 C72 H72C 109.5
H72A C72 H72C 109.5
H72B C72 H72C 109.5
C72 O19 H19 109.5

loop_
_geom_bond_atom_site_label_1
_geom_bond_atom_site_label_2
_geom_bond_distance
Cu1 N6 2.066(8)
Cu1 N1 2.077(7)
Cu1 I2 2.3371(15)
Cu1 I1 2.3418(15)
Cl2 C71 1.682(19)
O1 C16 1.198(10)
O2 C17 1.217(10)
O3 C19 1.266(12)
O4 C19 1.233(11)
O4 C20 1.446(13)
O5 C23 1.194(12)
O6 C23 1.292(12)
O6 C24 1.486(12)
O7 C30 1.354(12)
O7 C34 1.458(12)
O8 C35 1.407(14)
O8 C33 1.407(13)
O9 C51 1.197(11)
O10 C52 1.242(11)
O11 C54 1.215(11)
O12 C54 1.315(12)
O12 C55 1.484(14)
O13 C58 1.158(13)
O14 C58 1.255(13)
O14 C59 1.496(14)
O15 C65 1.409(13)
O15 C69 1.415(13)
O16 C68 1.361(14)
O16 C70 1.381(17)
C1 N6 1.320(12)
C1 C2 1.382(14)
C1 H1 0.9300
C2 C5 1.341(13)
C2 H2 0.9300
C3 C4 1.288(15)
C3 N6 1.391(13)
C3 H3 0.9300
C4 C5 1.406(14)
C4 H4 0.9300
C5 C6 1.464(13)
C6 C7 1.165(12)
C7 C8 1.412(13)
C8 C9 1.406(13)
C8 C13 1.444(12)
C9 C10 1.342(14)
C9 H9 0.9300
C10 C11 1.457(14)
C10 H10 0.9300
C11 C12 1.339(12)
C11 H11 0.9300
C12 C13 1.389(12)
C12 C15 1.517(12)
C13 C14 1.499(12)
C14 N8 1.463(11)
C14 H14A 0.9700
C14 H14B 0.9700
C15 N7 1.435(11)
C15 H15A 0.9700
C15 H15B 0.9700
C16 N7 1.367(12)
C16 N10 1.399(12)
C17 N8 1.357(11)
C17 N9 1.360(11)
C18 N7 1.425(11)
C18 N8 1.472(10)
C18 C22 1.544(12)
C18 C19 1.584(13)
C20 C21 1.41(2)
C20 H20A 0.9700
C20 H20B 0.9700
C21 H21A 0.9600
C21 H21B 0.9600
C21 H21C 0.9600
C22 N10 1.397(11)
C22 N9 1.467(11)
C22 C23 1.550(13)
C24 C25 1.496(17)
C24 H24A 0.9700
C24 H24B 0.9700
C25 H25A 0.9600
C25 H25B 0.9600
C25 H25C 0.9600
C26 N10 1.487(12)
C26 C28 1.542(13)
C26 H26A 0.9700
C26 H26B 0.9700
C27 N9 1.448(11)
C27 C29 1.551(12)
C27 H27A 0.9700
C27 H27B 0.9700
C28 C29 1.310(12)
C28 C33 1.403(13)
C29 C30 1.453(13)
C30 C31 1.414(15)
C31 C32 1.345(15)
C31 H31 0.9300
C32 C33 1.378(15)
C32 H32 0.9300
C34 H34A 0.9600
C34 H34B 0.9600
C34 H34C 0.9600
C35 H35A 0.9600
C35 H35B 0.9600
C35 H35C 0.9600
C36 N1 1.327(13)
C36 C38 1.400(16)
C36 H36 0.9300
C37 N1 1.302(12)
C37 C39 1.397(13)
C37 H37 0.9300
C38 C40 1.374(14)
C38 H38 0.9300
C39 C40 1.367(13)
C39 H39 0.9300
C40 C41 1.444(14)
C41 C42 1.162(13)
C42 C43 1.460(14)
C43 C48 1.374(12)
C43 C44 1.436(13)
C44 C45 1.337(14)
C44 H44 0.9300
C45 C46 1.369(13)
C45 H45 0.9300
C46 C47 1.367(13)
C46 H46 0.9300
C47 C48 1.396(13)
C47 C50 1.545(13)
C48 C49 1.510(12)
C49 N2 1.500(11)
C49 H49A 0.9700
C49 H49B 0.9700
C50 N3 1.434(11)
C50 H50A 0.9700
C50 H50B 0.9700
C51 N5 1.377(11)
C51 N3 1.401(12)
C52 N2 1.335(11)
C52 N4 1.342(12)
C53 N3 1.428(11)
C53 N2 1.448(11)
C53 C54 1.484(13)
C53 C57 1.566(12)
C55 C56 1.49(2)
C55 H55A 0.9700
C55 H55B 0.9700
C56 H56A 0.9600
C56 H56B 0.9600
C56 H56C 0.9600
C57 N5 1.412(11)
C57 N4 1.455(12)
C57 C58 1.583(13)
C59 C60 1.59(2)
C59 H59A 0.9700
C59 H59B 0.9700
C60 H60A 0.9600
C60 H60B 0.9600
C60 H60C 0.9600
C61 N5 1.469(12)
C61 C63 1.550(14)
C61 H61A 0.9700
C61 H61B 0.9700
C62 N4 1.445(11)
C62 C64 1.578(14)
C62 H62A 0.9700
C62 H62B 0.9700
C63 C64 1.348(14)
C63 C68 1.390(15)
C64 C65 1.374(14)
C65 C66 1.435(16)
C66 C67 1.268(17)
C66 H66 0.9300
C67 C68 1.428(17)
C67 H67 0.9300
C69 H69A 0.9600
C69 H69B 0.9600
C69 H69C 0.9600
C70 H70A 0.9600
C70 H70B 0.9600
C70 H70C 0.9600
Cl1 C71 1.791(19)
C71 H71A 0.9700
C71 H71B 0.9700
O17 H17A 0.8202
O17 H17B 0.8190
C72 O19 1.344(9)
C72 H72A 0.9600
C72 H72B 0.9600
C72 H72C 0.9600
O19 H19 0.8200

loop_
_geom_hbond_atom_site_label_D
_geom_hbond_atom_site_label_H
_geom_hbond_atom_site_label_A
_geom_hbond_distance_DH
_geom_hbond_distance_HA
_geom_hbond_distance_DA
_geom_hbond_angle_DHA
_geom_hbond_site_symmetry_A
C55 H55B I2 0.97 3.04 3.900(15) 148.4 4
C39 H39 O11 0.93 2.50 3.367(14) 154.7 7_556
C24 H24B I1 0.97 3.07 3.887(11) 142.3 4
C15 H15A I1 0.97 3.01 3.920(10) 156.3 7
O17 H17B O17 0.82 2.28 2.82(4) 124.6 5_666

loop_
_geom_torsion_atom_site_label_1
_geom_torsion_atom_site_label_2
_geom_torsion_atom_site_label_3
_geom_torsion_atom_site_label_4
_geom_torsion
N6 C1 C2 C5 0.9(17)
N6 C3 C4 C5 4(2)
C1 C2 C5 C4 0.3(15)
C1 C2 C5 C6 177.8(9)
C3 C4 C5 C2 -2.8(18)
C3 C4 C5 C6 179.8(11)
C2 C5 C6 C7 -72(7)
C4 C5 C6 C7 105(6)
C5 C6 C7 C8 38(16)
C6 C7 C8 C9 -117(12)
C6 C7 C8 C13 59(12)
C7 C8 C9 C10 176.0(9)
C13 C8 C9 C10 -0.3(14)
C8 C9 C10 C11 -1.2(15)
C9 C10 C11 C12 0.3(14)
C10 C11 C12 C13 2.1(14)
C10 C11 C12 C15 -180.0(8)
C11 C12 C13 C8 -3.6(13)
C15 C12 C13 C8 178.5(8)
C11 C12 C13 C14 176.7(8)
C15 C12 C13 C14 -1.2(12)
C9 C8 C13 C12 2.7(12)
C7 C8 C13 C12 -173.6(8)
C9 C8 C13 C14 -177.6(8)
C7 C8 C13 C14 6.2(12)
C12 C13 C14 N8 60.1(10)
C8 C13 C14 N8 -119.6(8)
C11 C12 C15 N7 125.5(9)
C13 C12 C15 N7 -56.6(11)
C20 O4 C19 O3 6.3(17)
C20 O4 C19 C18 -179.3(10)
N7 C18 C19 O4 -153.0(8)
N8 C18 C19 O4 -26.6(11)
C22 C18 C19 O4 90.1(10)
N7 C18 C19 O3 22.1(12)
N8 C18 C19 O3 148.5(9)
C22 C18 C19 O3 -94.9(11)
C19 O4 C20 C21 -161.4(13)
N7 C18 C22 N10 -10.6(8)
N8 C18 C22 N10 -129.1(7)
C19 C18 C22 N10 111.1(8)
N7 C18 C22 N9 106.9(6)
N8 C18 C22 N9 -11.7(7)
C19 C18 C22 N9 -131.5(7)
N7 C18 C22 C23 -132.3(7)
N8 C18 C22 C23 109.1(8)
C19 C18 C22 C23 -10.7(11)
C24 O6 C23 O5 6.3(16)
C24 O6 C23 C22 172.5(8)
N10 C22 C23 O5 -32.0(14)
N9 C22 C23 O5 -159.1(11)
C18 C22 C23 O5 86.0(13)
N10 C22 C23 O6 161.3(8)
N9 C22 C23 O6 34.2(11)
C18 C22 C23 O6 -80.7(11)
C23 O6 C24 C25 -175.8(11)
N10 C26 C28 C29 55.8(11)
N10 C26 C28 C33 -124.4(8)
C33 C28 C29 C30 1.2(13)
C26 C28 C29 C30 -179.0(8)
C33 C28 C29 C27 -178.4(8)
C26 C28 C29 C27 1.4(13)
N9 C27 C29 C28 -59.0(11)
N9 C27 C29 C30 121.3(8)
C34 O7 C30 C31 4.9(14)
C34 O7 C30 C29 -175.4(8)
C28 C29 C30 O7 179.5(8)
C27 C29 C30 O7 -0.9(12)
C28 C29 C30 C31 -0.8(13)
C27 C29 C30 C31 178.8(8)
O7 C30 C31 C32 178.2(10)
C29 C30 C31 C32 -1.5(15)
C30 C31 C32 C33 3.4(17)
C31 C32 C33 C28 -3.0(16)
C31 C32 C33 O8 -179.8(10)
C29 C28 C33 C32 0.7(14)
C26 C28 C33 C32 -179.1(9)
C29 C28 C33 O8 177.7(8)
C26 C28 C33 O8 -2.2(12)
C35 O8 C33 C32 -53.9(15)
C35 O8 C33 C28 129.2(11)
N1 C36 C38 C40 3.5(17)
N1 C37 C39 C40 -2.2(14)
C37 C39 C40 C38 0.2(14)
C37 C39 C40 C41 174.5(9)
C36 C38 C40 C39 -0.8(15)
C36 C38 C40 C41 -175.4(10)
C39 C40 C41 C42 -163(7)
C38 C40 C41 C42 12(8)
C40 C41 C42 C43 13(15)
C41 C42 C43 C48 17(9)
C41 C42 C43 C44 -157(8)
C48 C43 C44 C45 0.5(14)
C42 C43 C44 C45 174.7(9)
C43 C44 C45 C46 -0.2(15)
C44 C45 C46 C47 -0.7(15)
C45 C46 C47 C48 1.4(15)
C45 C46 C47 C50 -179.1(9)
C44 C43 C48 C47 0.2(12)
C42 C43 C48 C47 -174.0(8)
C44 C43 C48 C49 -174.1(8)
C42 C43 C48 C49 11.6(12)
C46 C47 C48 C43 -1.1(13)
C50 C47 C48 C43 179.3(8)
C46 C47 C48 C49 173.0(8)
C50 C47 C48 C49 -6.5(13)
C43 C48 C49 N2 -124.9(8)
C47 C48 C49 N2 61.0(11)
C46 C47 C50 N3 129.7(9)
C48 C47 C50 N3 -50.7(11)
C55 O12 C54 O11 -4.8(16)
C55 O12 C54 C53 178.7(10)
N3 C53 C54 O11 -139.9(10)
N2 C53 C54 O11 -10.8(13)
C57 C53 C54 O11 105.4(11)
N3 C53 C54 O12 36.6(11)
N2 C53 C54 O12 165.7(8)
C57 C53 C54 O12 -78.1(10)
C54 O12 C55 C56 153.3(13)
N3 C53 C57 N5 -19.1(8)
N2 C53 C57 N5 -134.8(7)
C54 C53 C57 N5 102.6(8)
N3 C53 C57 N4 100.1(7)
N2 C53 C57 N4 -15.7(7)
C54 C53 C57 N4 -138.2(7)
N3 C53 C57 C58 -143.5(8)
N2 C53 C57 C58 100.7(8)
C54 C53 C57 C58 -21.8(11)
C59 O14 C58 O13 -2.1(19)
C59 O14 C58 C57 -176.1(10)
N5 C57 C58 O13 171.1(12)
N4 C57 C58 O13 41.4(14)
C53 C57 C58 O13 -70.4(14)
N5 C57 C58 O14 -14.6(12)
N4 C57 C58 O14 -144.3(9)
C53 C57 C58 O14 104.0(10)
C58 O14 C59 C60 -169.6(12)
N5 C61 C63 C64 57.1(12)
N5 C61 C63 C68 -123.2(10)
C68 C63 C64 C65 2.1(15)
C61 C63 C64 C65 -178.2(9)
C68 C63 C64 C62 -175.7(9)
C61 C63 C64 C62 4.0(14)
N4 C62 C64 C63 -61.6(12)
N4 C62 C64 C65 120.5(10)
C63 C64 C65 O15 179.9(9)
C62 C64 C65 O15 -2.3(13)
C63 C64 C65 C66 3.2(15)
C62 C64 C65 C66 -179.0(9)
C69 O15 C65 C64 179.8(9)
C69 O15 C65 C66 -3.8(14)
C64 C65 C66 C67 -5.1(17)
O15 C65 C66 C67 178.5(11)
C65 C66 C67 C68 1.6(19)
C70 O16 C68 C63 143.0(14)
C70 O16 C68 C67 -28.9(18)
C64 C63 C68 O16 -177.9(10)
C61 C63 C68 O16 2.4(14)
C64 C63 C68 C67 -5.6(15)
C61 C63 C68 C67 174.7(9)
C66 C67 C68 O16 175.8(11)
C66 C67 C68 C63 3.7(17)
C39 C37 N1 C36 4.9(14)
C39 C37 N1 Cu1 -169.2(7)
C38 C36 N1 C37 -5.5(15)
C38 C36 N1 Cu1 168.7(8)
N6 Cu1 N1 C37 123.9(7)
I2 Cu1 N1 C37 9.6(7)
I1 Cu1 N1 C37 -124.5(7)
N6 Cu1 N1 C36 -50.3(8)
I2 Cu1 N1 C36 -164.5(7)
I1 Cu1 N1 C36 61.3(8)
O10 C52 N2 C53 164.3(8)
N4 C52 N2 C53 -15.9(9)
O10 C52 N2 C49 19.1(12)
N4 C52 N2 C49 -161.1(7)
N3 C53 N2 C52 -86.9(8)
C54 C53 N2 C52 143.8(7)
C57 C53 N2 C52 19.8(8)
N3 C53 N2 C49 59.1(9)
C54 C53 N2 C49 -70.2(9)
C57 C53 N2 C49 165.8(6)
C48 C49 N2 C52 68.8(10)
C48 C49 N2 C53 -74.0(9)
O9 C51 N3 C53 176.7(9)
N5 C51 N3 C53 -2.7(10)
O9 C51 N3 C50 4.7(14)
N5 C51 N3 C50 -174.7(7)
N2 C53 N3 C51 120.9(8)
C54 C53 N3 C51 -109.8(8)
C57 C53 N3 C51 13.5(9)
N2 C53 N3 C50 -67.3(10)
C54 C53 N3 C50 62.0(10)
C57 C53 N3 C50 -174.6(7)
C47 C50 N3 C51 -109.9(9)
C47 C50 N3 C53 79.0(10)
O10 C52 N4 C62 0.2(14)
N2 C52 N4 C62 -179.6(8)
O10 C52 N4 C57 -176.1(8)
N2 C52 N4 C57 4.1(9)
C64 C62 N4 C52 -101.5(10)
C64 C62 N4 C57 74.4(10)
N5 C57 N4 C52 119.9(8)
C53 C57 N4 C52 8.0(8)
C58 C57 N4 C52 -110.1(8)
N5 C57 N4 C62 -56.5(10)
C53 C57 N4 C62 -168.5(7)
C58 C57 N4 C62 73.5(10)
O9 C51 N5 C57 169.3(9)
N3 C51 N5 C57 -11.3(9)
O9 C51 N5 C61 18.8(14)
N3 C51 N5 C61 -161.7(8)
N4 C57 N5 C51 -91.0(9)
C53 C57 N5 C51 19.3(9)
C58 C57 N5 C51 141.7(8)
N4 C57 N5 C61 59.1(10)
C53 C57 N5 C61 169.4(7)
C58 C57 N5 C61 -68.2(11)
C63 C61 N5 C51 69.0(11)
C63 C61 N5 C57 -78.5(11)
C2 C1 N6 C3 0.1(16)
C2 C1 N6 Cu1 -172.7(8)
C4 C3 N6 C1 -2.7(17)
C4 C3 N6 Cu1 170.5(10)
N1 Cu1 N6 C1 -45.9(9)
I2 Cu1 N6 C1 65.5(8)
I1 Cu1 N6 C1 -163.2(8)
N1 Cu1 N6 C3 141.5(8)
I2 Cu1 N6 C3 -107.0(8)
I1 Cu1 N6 C3 24.3(8)
O1 C16 N7 C18 -178.4(9)
N10 C16 N7 C18 4.9(9)
O1 C16 N7 C15 -4.4(13)
N10 C16 N7 C15 178.9(7)
N8 C18 N7 C16 115.1(8)
C22 C18 N7 C16 3.6(9)
C19 C18 N7 C16 -120.7(8)
N8 C18 N7 C15 -58.8(10)
C22 C18 N7 C15 -170.4(7)
C19 C18 N7 C15 65.3(10)
C12 C15 N7 C16 -97.0(9)
C12 C15 N7 C18 76.3(10)
O2 C17 N8 C14 18.8(12)
N9 C17 N8 C14 -162.9(6)
O2 C17 N8 C18 169.6(8)
N9 C17 N8 C18 -12.1(9)
C13 C14 N8 C17 73.3(9)
C13 C14 N8 C18 -75.0(9)
N7 C18 N8 C17 -95.8(8)
C22 C18 N8 C17 15.2(8)
C19 C18 N8 C17 138.9(7)
N7 C18 N8 C14 55.9(9)
C22 C18 N8 C14 166.9(6)
C19 C18 N8 C14 -69.3(9)
O2 C17 N9 C27 -3.4(13)
N8 C17 N9 C27 178.3(7)
O2 C17 N9 C22 -178.1(8)
N8 C17 N9 C22 3.7(9)
C29 C27 N9 C17 -99.4(9)
C29 C27 N9 C22 74.8(10)
N10 C22 N9 C17 116.2(8)
C18 C22 N9 C17 5.5(8)
C23 C22 N9 C17 -117.7(8)
N10 C22 N9 C27 -58.5(10)
C18 C22 N9 C27 -169.2(7)
C23 C22 N9 C27 67.5(9)
N9 C22 N10 C16 -94.6(8)
C18 C22 N10 C16 14.4(9)
C23 C22 N10 C16 138.9(8)
N9 C22 N10 C26 58.7(10)
C18 C22 N10 C26 167.7(7)
C23 C22 N10 C26 -67.8(10)
O1 C16 N10 C22 170.7(9)
N7 C16 N10 C22 -12.5(9)
O1 C16 N10 C26 16.2(13)
N7 C16 N10 C26 -167.0(7)
C28 C26 N10 C22 -75.2(10)
C28 C26 N10 C16 76.2(9)
